data_2010823
loop_
_publ_author_name
'Greenberg, Mark'
'Shteiman, Vitaly'
'Kaftory, Menahem'

_publ_section_title
;2,4,6-Tris(methylthio)-1,3,5-triazine,
 3-methyl-4,6-bis(methylthio)-1,3,5-triazine-2(3<i>H</i>)-thione,
 1,3-dimethyl-4-methylthio-1,3,5-triazine-2,6(1<i>H</i>,3<i>H</i>)-dithione
 and
 1,3,5-trimethyl-1,3,5-triazine-2,4,6(1<i>H</i>,3<i>H</i>,5<i>H</i>)-trithione
;
_journal_issue 4
_journal_name_full 'Acta Crystallographica Section C'
_journal_page_first 465
_journal_page_last 468
_journal_paper_doi 10.1107/S0108270100000214
_journal_volume 56
_journal_year 2000
_chemical_formula_sum 'C6 H9 N3 S3'
_chemical_formula_weight 219.34
_chemical_name_common NNN(sss)
_chemical_name_systematic
;
 1,3,5-Trimethyl-1,3,5-triazine-2,4,6(1H,3H,5H)-trithione
;
_space_group_IT_number 5
_symmetry_cell_setting monoclinic
_symmetry_space_group_name_Hall 'C 2y'
_symmetry_space_group_name_H-M 'C 1 2 1'
_audit_creation_method SHELXL-97
_cell_angle_alpha 90.00
_cell_angle_beta 116.600(10)
_cell_angle_gamma 90.00
_cell_formula_units_Z 8
_cell_length_a 15.2470(10)
_cell_length_b 8.7920(10)
_cell_length_c 16.1650(10)
_cell_measurement_reflns_used 3563
_cell_measurement_temperature 293(2)
_cell_measurement_theta_max 25.38
_cell_measurement_theta_min 1.41
_cell_volume 1937.6(3)
_computing_cell_refinement 'DENZO-SMN (Otwinowski & Minor,1997)'
_computing_data_collection 'Kappa-CCD Software (Nonius, 1998)'
_computing_data_reduction DENZO-SMN
_computing_molecular_graphics 'ORTEPII (Johnson, 1976) and TEXSAN  (Molecular Structure Corporation, 1995)'
_computing_publication_material 'WORD (Microsoft, 1995)'
_computing_structure_refinement 'SHELXL97 (Sheldrick, 1997)'
_computing_structure_solution 'SHELXS97 (Sheldrick, 1997)'
_diffrn_ambient_temperature 293(2)
_diffrn_measured_fraction_theta_full .993
_diffrn_measured_fraction_theta_max .993
_diffrn_measurement_device_type 'Nonius Kappa-CCD diffractometer'
_diffrn_measurement_method '\f scans'
_diffrn_radiation_monochromator graphite
_diffrn_radiation_source 'fine-focus sealed tube'
_diffrn_radiation_type MoK\a
_diffrn_radiation_wavelength .71070
_diffrn_reflns_av_R_equivalents .0830
_diffrn_reflns_av_sigmaI/netI .0311
_diffrn_reflns_limit_h_max 18
_diffrn_reflns_limit_h_min 0
_diffrn_reflns_limit_k_max 10
_diffrn_reflns_limit_k_min -10
_diffrn_reflns_limit_l_max 17
_diffrn_reflns_limit_l_min -19
_diffrn_reflns_number 15863
_diffrn_reflns_theta_full 25.38
_diffrn_reflns_theta_max 25.38
_diffrn_reflns_theta_min 1.41
_diffrn_standards_decay_% none
_exptl_absorpt_coefficient_mu .714
_exptl_absorpt_correction_type none
_exptl_crystal_colour yellow
_exptl_crystal_density_diffrn 1.504
_exptl_crystal_density_method 'not measured'
_exptl_crystal_description 'trigonal prism'
_exptl_crystal_F_000 912
_exptl_crystal_size_max .25
_exptl_crystal_size_mid .25
_exptl_crystal_size_min .15
_refine_diff_density_max .384
_refine_diff_density_min -.319
_refine_ls_abs_structure_details 'Flack  (1983)'
_refine_ls_abs_structure_Flack -.06(14)
_refine_ls_extinction_coef .0089(12)
_refine_ls_extinction_method 'SHELXL97 (Sheldrick, 1997)'
_refine_ls_goodness_of_fit_ref 1.140
_refine_ls_hydrogen_treatment constr
_refine_ls_matrix_type full
_refine_ls_number_parameters 224
_refine_ls_number_reflns 3563
_refine_ls_number_restraints 1
_refine_ls_restrained_S_all 1.140
_refine_ls_R_factor_all .0595
_refine_ls_R_factor_gt .0558
_refine_ls_shift/su_max .008
_refine_ls_shift/su_mean .001
_refine_ls_structure_factor_coef Fsqd
_refine_ls_weighting_details 'calc w = 1/[\s^2^(Fo^2^)+(0.0599P)^2^+4.3506P] where P=(Fo^2^+2Fc^2^)/3'
_refine_ls_weighting_scheme calc
_refine_ls_wR_factor_ref .1492
_reflns_number_gt 3323
_reflns_number_total 3563
_reflns_threshold_expression I>2\s(I)
_cod_data_source_file jz1377.cif
_cod_data_source_block IV
_cod_original_cell_volume 1937.50(10)
_cod_original_sg_symbol_H-M 'C 2'
_cod_database_code 2010823
_cod_database_fobs_code 2010823

loop_
_symmetry_equiv_pos_as_xyz
'x, y, z'
'-x, y, -z'
'x+1/2, y+1/2, z'
'-x+1/2, y+1/2, -z'

loop_
_atom_site_label
_atom_site_fract_x
_atom_site_fract_y
_atom_site_fract_z
_atom_site_U_iso_or_equiv
_atom_site_adp_type
_atom_site_calc_flag
_atom_site_refinement_flags
_atom_site_occupancy
_atom_site_disorder_assembly
_atom_site_disorder_group
_atom_site_type_symbol
S2A .78211(12) .58878(16) .36399(14) .0674(4) Uani d . 1 . . S
S4A .71877(12) 1.17825(16) .36675(13) .0685(5) Uani d . 1 . . S
S6A 1.05704(10) .9810(2) .39094(12) .0671(5) Uani d . 1 . . S
N1A .9123(3) .7999(5) .3771(3) .0497(10) Uani d . 1 . . N
N3A .7694(3) .8881(4) .3785(3) .0431(9) Uani d . 1 . . N
N5A .8803(3) 1.0613(5) .3694(3) .0529(11) Uani d . 1 . . N
C1A .9748(5) .6704(8) .3757(6) .0789(19) Uani d . 1 . . C
H11A .9340 .5844 .3461 .118 Uiso calc R 1 . . H
H12A 1.0201 .6440 .4380 .118 Uiso calc R 1 . . H
H13A 1.0105 .6995 .3421 .118 Uiso calc R 1 . . H
C2A .8225(3) .7627(6) .3729(3) .0452(11) Uani d . 1 . . C
C3A .6804(5) .8559(9) .3921(6) .082(2) Uani d . 1 . . C
H31A .6910 .7654 .4286 .123 Uiso calc R 1 . . H
H32A .6248 .8417 .3330 .123 Uiso calc R 1 . . H
H33A .6683 .9400 .4235 .123 Uiso calc R 1 . . H
C4A .7902(3) 1.0382(6) .3709(3) .0428(11) Uani d . 1 . . C
C5A .9071(6) 1.2172(7) .3588(6) .082(2) Uani d . 1 . . C
H51A .8497 1.2713 .3167 .124 Uiso calc R 1 . . H
H52A .9545 1.2156 .3349 .124 Uiso calc R 1 . . H
H53A .9348 1.2671 .4179 .124 Uiso calc R 1 . . H
C6A .9466(4) .9430(6) .3792(3) .0446(11) Uani d . 1 . . C
S2B .44426(11) .7099(2) .11826(14) .0716(5) Uani d . 1 . . S
S4B .70323(13) .31913(16) .11122(14) .0722(5) Uani d . 1 . . S
S6B .78327(12) .90675(16) .14314(11) .0659(4) Uani d . 1 . . S
N1B .6159(3) .7919(4) .1277(3) .0435(9) Uani d . 1 . . N
N3B .5873(3) .5297(4) .1279(3) .0435(9) Uani d . 1 . . N
N5B .7287(3) .6173(5) .1171(3) .0476(9) Uani d . 1 . . N
C1B .5855(5) .9502(6) .1282(5) .0688(16) Uani d . 1 . . C
H11B .6296 .9981 .1851 .103 Uiso calc R 1 . . H
H12B .5202 .9522 .1227 .103 Uiso calc R 1 . . H
H13B .5869 1.0040 .0771 .103 Uiso calc R 1 . . H
C2B .5516(4) .6774(6) .1250(3) .0492(11) Uani d . 1 . . C
C3B .5322(5) .4040(7) .1391(5) .0729(17) Uani d . 1 . . C
H31B .4978 .4375 .1731 .109 Uiso calc R 1 . . H
H32B .5764 .3233 .1723 .109 Uiso calc R 1 . . H
H33B .4859 .3678 .0794 .109 Uiso calc R 1 . . H
C4B .6730(4) .4951(6) .1187(3) .0455(11) Uani d . 1 . . C
C5B .8167(5) .5908(8) .1040(5) .0750(18) Uani d . 1 . . C
H51B .8394 .6857 .0914 .113 Uiso calc R 1 . . H
H52B .8011 .5226 .0530 .113 Uiso calc R 1 . . H
H53B .8670 .5468 .1592 .113 Uiso calc R 1 . . H
C6B .7067(4) .7669(5) .1285(3) .0437(11) Uani d . 1 . . C

loop_
_atom_site_aniso_label
_atom_site_aniso_U_11
_atom_site_aniso_U_22
_atom_site_aniso_U_33
_atom_site_aniso_U_12
_atom_site_aniso_U_13
_atom_site_aniso_U_23
S2A .0661(9) .0429(8) .0976(11) -.0068(7) .0404(8) -.0010(7)
S4A .0638(9) .0467(9) .1034(12) .0146(6) .0449(9) -.0005(7)
S6A .0444(7) .0769(11) .0856(10) -.0073(7) .0339(7) -.0038(8)
N1A .047(2) .042(2) .061(2) .0025(18) .0248(19) -.0037(19)
N3A .040(2) .035(2) .057(2) -.0058(16) .0247(18) .0024(17)
N5A .057(3) .044(2) .056(2) -.0019(19) .024(2) -.0008(19)
C1A .065(4) .054(4) .128(6) .000(3) .052(4) -.011(4)
C2A .034(2) .051(3) .048(2) .002(2) .0158(19) -.002(2)
C3A .058(3) .090(5) .119(6) .001(3) .059(4) .014(4)
C4A .038(2) .044(3) .049(3) .0006(19) .022(2) .001(2)
C5A .085(5) .046(3) .114(6) -.001(3) .043(4) .015(3)
C6A .047(3) .048(3) .044(2) .005(2) .025(2) -.001(2)
S2B .0478(8) .0697(11) .1036(12) .0049(7) .0396(8) -.0025(9)
S4B .0802(11) .0409(9) .1069(13) .0099(7) .0520(10) -.0020(8)
S6B .0697(10) .0522(9) .0809(10) -.0190(7) .0382(8) -.0061(7)
N1B .040(2) .036(2) .056(2) .0020(16) .0238(17) .0016(17)
N3B .039(2) .039(2) .059(2) .0023(17) .0283(18) -.0031(17)
N5B .049(2) .048(2) .051(2) -.0045(19) .0267(18) -.0006(18)
C1B .069(4) .038(3) .101(5) .006(3) .038(3) -.004(3)
C2B .051(3) .045(3) .048(2) .006(2) .020(2) -.004(2)
C3B .085(4) .041(3) .108(5) -.012(3) .056(4) .007(3)
C4B .050(3) .042(3) .045(2) -.003(2) .021(2) .002(2)
C5B .084(4) .063(4) .106(5) -.003(3) .068(4) -.002(4)
C6B .049(3) .036(2) .046(3) -.006(2) .021(2) -.0013(19)

loop_
_atom_type_symbol
_atom_type_description
_atom_type_scat_dispersion_real
_atom_type_scat_dispersion_imag
_atom_type_scat_source
S S .1246 .1234 'International Tables Vol C Tables 4.2.6.8 and 6.1.1.4'
N N .0061 .0033 'International Tables Vol C Tables 4.2.6.8 and 6.1.1.4'
C C .0033 .0016 'International Tables Vol C Tables 4.2.6.8 and 6.1.1.4'
H H .0000 .0000 'International Tables Vol C Tables 4.2.6.8 and 6.1.1.4'

loop_
_geom_angle_atom_site_label_1
_geom_angle_atom_site_label_2
_geom_angle_atom_site_label_3
_geom_angle
N1A C2A S2A 123.7(4)
N1A C2A N3A 113.6(4)
N1A C6A S6A 123.7(4)
N1A C6A N5A 115.6(4)
N3A C2A S2A 122.6(3)
N3A C4A S4A 123.6(4)
N3A C4A N5A 114.1(4)
N5A C4A S4A 122.3(4)
N5A C6A S6A 120.6(4)
C2A N1A C1A 116.4(4)
C2A N3A C3A 116.8(5)
C4A N3A C2A 126.1(4)
C4A N3A C3A 117.1(5)
C4A N5A C5A 117.8(5)
C4A N5A C6A 123.5(4)
C6A N1A C1A 117.8(4)
C6A N1A C2A 125.7(4)
C6A N5A C5A 118.7(5)
N1B C2B S2B 123.5(4)
N1B C2B N3B 114.3(4)
N1B C6B S6B 121.5(4)
N3B C2B S2B 122.2(4)
N3B C4B S4B 121.1(4)
N5B C4B S4B 122.7(4)
N5B C4B N3B 116.2(4)
N5B C6B S6B 122.1(4)
N5B C6B N1B 116.4(4)
C2B N1B C1B 117.8(4)
C2B N1B C6B 124.6(4)
C2B N3B C3B 118.3(4)
C2B N3B C4B 124.1(4)
C4B N3B C3B 117.7(4)
C4B N5B C5B 119.3(5)
C4B N5B C6B 123.3(4)
C6B N1B C1B 117.6(4)
C6B N5B C5B 117.4(4)

loop_
_geom_bond_atom_site_label_1
_geom_bond_atom_site_label_2
_geom_bond_site_symmetry_2
_geom_bond_distance
_geom_bond_publ_flag
S2A C2A . 1.631(5) ?
S4A C4A . 1.626(5) ?
S6A C6A . 1.642(5) ?
N1A C1A . 1.491(7) ?
N1A C2A . 1.379(6) ?
N1A C6A . 1.356(7) ?
N3A C2A . 1.395(6) ?
N3A C3A . 1.496(6) ?
N3A C4A . 1.376(6) ?
N5A C4A . 1.399(6) ?
N5A C5A . 1.463(8) ?
N5A C6A . 1.409(7) ?
S2B C2B . 1.616(6) ?
S4B C4B . 1.634(5) ?
S6B C6B . 1.638(5) ?
N1B C1B . 1.469(7) ?
N1B C2B . 1.392(7) ?
N1B C6B . 1.396(6) ?
N3B C2B . 1.400(6) ?
N3B C3B . 1.448(6) ?
N3B C4B . 1.413(6) ?
N5B C4B . 1.377(6) ?
N5B C5B . 1.467(7) ?
N5B C6B . 1.390(7) ?

loop_
_geom_torsion_atom_site_label_1
_geom_torsion_atom_site_label_2
_geom_torsion_atom_site_label_3
_geom_torsion_atom_site_label_4
_geom_torsion
C1A N1A C2A S2A -1.6(7)
C6A N1A C2A S2A 176.0(4)
C3A N3A C2A S2A 10.0(7)
C4A N3A C2A S2A -168.6(4)
C2A N3A C4A S4A 173.0(4)
C3A N3A C4A S4A -5.6(7)
C5A N5A C4A S4A -3.3(7)
C6A N5A C4A S4A 175.5(4)
C1A N1A C6A S6A -6.5(7)
C2A N1A C6A S6A 176.0(4)
C4A N5A C6A S6A -171.6(4)
C5A N5A C6A S6A 7.2(7)
C3A N3A C2A N1A -169.0(5)
C4A N3A C2A N1A 12.5(7)
C4A N5A C6A N1A 9.0(7)
C5A N5A C6A N1A -172.1(5)
C1A N1A C2A N3A 177.4(5)
C6A N1A C2A N3A -5.1(7)
C2A N3A C4A N5A -8.7(7)
C3A N3A C4A N5A 172.7(5)
C5A N5A C4A N3A 178.3(5)
C6A N5A C4A N3A -2.8(7)
C1A N1A C6A N5A 172.8(5)
C2A N1A C6A N5A -4.7(7)
C1B N1B C2B S2B 2.6(7)
C6B N1B C2B S2B -176.4(4)
C3B N3B C2B S2B -9.4(7)
C4B N3B C2B S2B 169.3(4)
C2B N3B C4B S4B -173.1(4)
C3B N3B C4B S4B 5.6(7)
C5B N5B C4B S4B 2.8(7)
C6B N5B C4B S4B -176.3(4)
C1B N1B C6B S6B 7.8(7)
C2B N1B C6B S6B -173.2(4)
C4B N5B C6B S6B 169.9(4)
C5B N5B C6B S6B -9.3(7)
C3B N3B C2B N1B 171.1(5)
C4B N3B C2B N1B -10.2(7)
C4B N5B C6B N1B -9.6(7)
C5B N5B C6B N1B 171.2(5)
C1B N1B C2B N3B -177.9(5)
C6B N1B C2B N3B 3.1(7)
C5B N5B C4B N3B -177.6(5)
C6B N5B C4B N3B 3.3(7)
C2B N3B C4B N5B 7.4(7)
C3B N3B C4B N5B -174.0(5)
C1B N1B C6B N5B -172.7(5)
C2B N1B C6B N5B 6.3(7)

loop_
_cod_related_entry_id
_cod_related_entry_database
_cod_related_entry_code
1 ChemSpider 15189033
